data_7702617
loop_
_publ_author_name
'Yamamoto, Youhei'
'Suzuki, Takayoshi'
'Kaizaki, Sumio'

_publ_section_title
;
 Syntheses, structures, magnetic, and spectroscopic properties of
 cobalt(ii), nickel(ii) and zinc(ii) complexes containing
 2-(6-methyl)pyridyl-substituted nitronyl and imino nitroxide&#x2020;
;
_journal_issue 19
_journal_name_full 'Journal of the Chemical Society, Dalton Transactions'
_journal_page_first 2943
_journal_paper_doi 10.1039/b103647p
_journal_year 2001
_chemical_formula_moiety '(Co Cl2 (C13 H18 N3 O))'
_chemical_formula_sum 'C13 H18 Cl2 Co N3 O'
_chemical_formula_weight 362.13
_chemical_name_common '[CoCl~2~(IMmepy)]'
_chemical_name_systematic
;

Dichloro(2-(2-pyridyl)-4,4,5,5-tetramethylimidazoline-1-oxy)cobalt(II)
;
_space_group_IT_number 14
_space_group_name_Hall '-P 2yab'
_space_group_name_H-M_alt 'P 1 21/a 1'
_symmetry_cell_setting monoclinic
_symmetry_space_group_name_H-M 'P 1 21/a 1'
_atom_sites_solution_hydrogens geom
_atom_sites_solution_primary direct
_atom_sites_solution_secondary difmap
_audit_creation_method SHELXL-97
_cell_angle_alpha 90.00
_cell_angle_beta 95.909(11)
_cell_angle_gamma 90.00
_cell_formula_units_Z 8
_cell_length_a 15.6132(18)
_cell_length_b 13.2356(19)
_cell_length_c 15.866(3)
_cell_measurement_reflns_used 25
_cell_measurement_temperature 296(2)
_cell_measurement_theta_max 15.0
_cell_measurement_theta_min 14.7
_cell_volume 3261.3(9)
_computing_cell_refinement 'MSC/AFC Diffractometer Control'
_computing_data_collection 'MSC/AFC Diffractometer Control'
_computing_data_reduction 'teXsan Ver. 1.10'
_computing_molecular_graphics ORTEP
_computing_publication_material 'SHELXL-97 (Sheldrick, 1997)'
_computing_structure_refinement 'SHELXL-97 (Sheldrick, 1997)'
_computing_structure_solution 'SHELXS-86 (Sheldrick, 1990)'
_diffrn_ambient_temperature 296(2)
_diffrn_measured_fraction_theta_full 1.000
_diffrn_measured_fraction_theta_max 1.000
_diffrn_measurement_device_type 'Rigaku AFC5R'
_diffrn_measurement_method \w-2\q
_diffrn_radiation_monochromator graphite
_diffrn_radiation_source 'rotating anode'
_diffrn_radiation_type 'Mo K\a'
_diffrn_radiation_wavelength 0.71069
_diffrn_reflns_av_R_equivalents 0.0264
_diffrn_reflns_av_sigmaI/netI 0.1107
_diffrn_reflns_limit_h_max 21
_diffrn_reflns_limit_h_min 0
_diffrn_reflns_limit_k_max 18
_diffrn_reflns_limit_k_min 0
_diffrn_reflns_limit_l_max 22
_diffrn_reflns_limit_l_min -22
_diffrn_reflns_number 9833
_diffrn_reflns_theta_full 30.00
_diffrn_reflns_theta_max 30.00
_diffrn_reflns_theta_min 2.01
_diffrn_standards_decay_% 0.10
_diffrn_standards_interval_count 150
_diffrn_standards_number 3
_exptl_absorpt_coefficient_mu 1.378
_exptl_absorpt_correction_T_max 1.000
_exptl_absorpt_correction_T_min 0.904
_exptl_absorpt_correction_type psi-scan
_exptl_absorpt_process_details '(North, Phillips & Mathews, 1968)'
_exptl_crystal_colour 'dark red'
_exptl_crystal_density_diffrn 1.475
_exptl_crystal_density_method 'not measured'
_exptl_crystal_description column
_exptl_crystal_F_000 1488
_exptl_crystal_size_max 0.60
_exptl_crystal_size_mid 0.30
_exptl_crystal_size_min 0.30
_refine_diff_density_max 0.400
_refine_diff_density_min -0.333
_refine_diff_density_rms 0.066
_refine_ls_extinction_method none
_refine_ls_goodness_of_fit_ref 0.962
_refine_ls_hydrogen_treatment constr
_refine_ls_matrix_type full
_refine_ls_number_parameters 371
_refine_ls_number_reflns 9507
_refine_ls_number_restraints 0
_refine_ls_restrained_S_all 0.962
_refine_ls_R_factor_all 0.1724
_refine_ls_R_factor_gt 0.0398
_refine_ls_shift/su_max 0.013
_refine_ls_shift/su_mean 0.000
_refine_ls_structure_factor_coef Fsqd
_refine_ls_weighting_details 'calc w=1/[\s^2^(Fo^2^)+(0.0388P)^2^+0.0000P] where P=(Fo^2^+2Fc^2^)/3'
_refine_ls_weighting_scheme calc
_refine_ls_wR_factor_gt 0.0875
_refine_ls_wR_factor_ref 0.1140
_reflns_number_gt 3970
_reflns_number_total 9507
_reflns_threshold_expression 'I > 2\s(I)'
_cod_data_source_file b103647p.txt
_cod_data_source_block CoIMmepy
_cod_original_cell_volume 3261.2(8)
_cod_database_code 7702617

loop_
_symmetry_equiv_pos_as_xyz
'x, y, z'
'-x+1/2, y+1/2, -z'
'-x, -y, -z'
'x-1/2, -y-1/2, z'

loop_
_atom_site_label
_atom_site_type_symbol
_atom_site_fract_x
_atom_site_fract_y
_atom_site_fract_z
_atom_site_U_iso_or_equiv
_atom_site_adp_type
_atom_site_occupancy
_atom_site_symmetry_multiplicity
_atom_site_calc_flag
_atom_site_refinement_flags
Co1 Co 0.04139(3) 0.82923(4) 0.88788(3) 0.04731(13) Uani 1 1 d .
Co2 Co 0.13316(3) 0.26672(3) 0.49168(3) 0.04278(12) Uani 1 1 d .
Cl1 Cl 0.14136(6) 0.94401(9) 0.92420(7) 0.0768(3) Uani 1 1 d .
Cl2 Cl 0.06815(7) 0.70335(9) 0.80240(8) 0.0871(4) Uani 1 1 d .
Cl21 Cl 0.12945(7) 0.10227(7) 0.47030(7) 0.0682(3) Uani 1 1 d .
Cl22 Cl 0.20808(6) 0.31041(7) 0.61299(6) 0.0585(2) Uani 1 1 d .
O1 O -0.24001(16) 0.8155(2) 1.02629(19) 0.0820(9) Uani 1 1 d .
O21 O 0.03910(17) 0.5438(2) 0.27727(16) 0.0679(8) Uani 1 1 d .
N1 N -0.03296(16) 0.79265(19) 0.97744(16) 0.0406(6) Uani 1 1 d .
N2 N -0.16184(18) 0.7948(2) 1.02331(18) 0.0516(7) Uani 1 1 d .
N3 N -0.07103(16) 0.90139(19) 0.83950(16) 0.0430(6) Uani 1 1 d .
N21 N 0.14533(16) 0.35421(19) 0.39162(15) 0.0397(6) Uani 1 1 d .
N22 N 0.09066(17) 0.4767(2) 0.30672(16) 0.0459(7) Uani 1 1 d .
N23 N 0.01183(15) 0.33236(19) 0.47914(15) 0.0378(6) Uani 1 1 d .
C1 C -0.1111(2) 0.8244(2) 0.9627(2) 0.0414(7) Uani 1 1 d .
C2 C -0.0198(2) 0.7408(3) 1.0607(2) 0.0501(9) Uani 1 1 d .
C3 C -0.1127(2) 0.7234(3) 1.0842(2) 0.0529(9) Uani 1 1 d .
C4 C 0.0305(3) 0.8175(4) 1.1197(3) 0.0880(15) Uani 1 1 d .
H4A H 0.0413 0.7892 1.1755 0.105 Uiso 1 1 calc R
H4B H -0.0028 0.8783 1.1222 0.105 Uiso 1 1 calc R
H4C H 0.0843 0.8329 1.0982 0.105 Uiso 1 1 calc R
C5 C 0.0324(3) 0.6461(3) 1.0526(3) 0.0899(16) Uani 1 1 d .
H5A H 0.0381 0.6107 1.1057 0.106 Uiso 1 1 calc R
H5B H 0.0885 0.6638 1.0375 0.106 Uiso 1 1 calc R
H5C H 0.0039 0.6036 1.0094 0.106 Uiso 1 1 calc R
C6 C -0.1296(3) 0.7481(4) 1.1740(2) 0.0875(15) Uani 1 1 d .
H6A H -0.1121 0.8164 1.1871 0.104 Uiso 1 1 calc R
H6B H -0.0973 0.7028 1.2125 0.104 Uiso 1 1 calc R
H6C H -0.1899 0.7408 1.1796 0.104 Uiso 1 1 calc R
C7 C -0.1478(3) 0.6175(3) 1.0599(3) 0.0782(13) Uani 1 1 d .
H7A H -0.2090 0.6165 1.0621 0.091 Uiso 1 1 calc R
H7B H -0.1212 0.5686 1.0990 0.091 Uiso 1 1 calc R
H7C H -0.1350 0.6014 1.0036 0.091 Uiso 1 1 calc R
C8 C -0.1375(2) 0.8858(2) 0.8867(2) 0.0429(8) Uani 1 1 d .
C9 C -0.2188(2) 0.9219(3) 0.8638(2) 0.0541(9) Uani 1 1 d .
H9 H -0.2639 0.9089 0.8962 0.067 Uiso 1 1 calc R
C10 C -0.2307(3) 0.9791(3) 0.7899(3) 0.0655(11) Uani 1 1 d .
H10 H -0.2848 1.0057 0.7724 0.077 Uiso 1 1 calc R
C11 C -0.1640(3) 0.9964(3) 0.7430(2) 0.0620(11) Uani 1 1 d .
H11 H -0.1723 1.0351 0.6939 0.075 Uiso 1 1 calc R
C12 C -0.0834(2) 0.9560(3) 0.7687(2) 0.0533(9) Uani 1 1 d .
C13 C -0.0082(3) 0.9707(3) 0.7194(2) 0.0745(13) Uani 1 1 d .
H13A H 0.0070 0.9073 0.6955 0.090 Uiso 1 1 calc R
H13B H 0.0397 0.9957 0.7562 0.090 Uiso 1 1 calc R
H13C H -0.0228 1.0184 0.6747 0.090 Uiso 1 1 calc R
C21 C 0.07925(19) 0.4127(2) 0.37225(18) 0.0364(7) Uani 1 1 d .
C22 C 0.2131(2) 0.3725(3) 0.3341(2) 0.0436(8) Uani 1 1 d .
C23 C 0.1749(2) 0.4557(3) 0.2717(2) 0.0495(8) Uani 1 1 d .
C24 C 0.2947(3) 0.4008(5) 0.3883(3) 0.111(2) Uani 1 1 d .
H24A H 0.3079 0.3500 0.4308 0.143 Uiso 1 1 calc R
H24B H 0.2869 0.4647 0.4152 0.143 Uiso 1 1 calc R
H24C H 0.3412 0.4059 0.3534 0.143 Uiso 1 1 calc R
C25 C 0.2268(4) 0.2710(3) 0.2921(3) 0.1048(19) Uani 1 1 d .
H25A H 0.1738 0.2491 0.2617 0.132 Uiso 1 1 calc R
H25B H 0.2455 0.2221 0.3347 0.132 Uiso 1 1 calc R
H25C H 0.2699 0.2781 0.2534 0.132 Uiso 1 1 calc R
C26 C 0.2256(3) 0.5526(3) 0.2734(4) 0.109(2) Uani 1 1 d .
H26A H 0.2794 0.5408 0.2508 0.128 Uiso 1 1 calc R
H26B H 0.2363 0.5760 0.3308 0.128 Uiso 1 1 calc R
H26C H 0.1933 0.6026 0.2399 0.128 Uiso 1 1 calc R
C27 C 0.1528(3) 0.4197(4) 0.1817(2) 0.0992(18) Uani 1 1 d .
H27A H 0.1242 0.4730 0.1487 0.118 Uiso 1 1 calc R
H27B H 0.1154 0.3621 0.1815 0.118 Uiso 1 1 calc R
H27C H 0.2046 0.4013 0.1578 0.118 Uiso 1 1 calc R
C28 C 0.00181(18) 0.4036(2) 0.41704(18) 0.0351(7) Uani 1 1 d .
C29 C -0.07280(19) 0.4568(2) 0.3992(2) 0.0428(8) Uani 1 1 d .
H29 H -0.0777 0.5059 0.3570 0.053 Uiso 1 1 calc R
C30 C -0.1414(2) 0.4353(3) 0.4458(2) 0.0476(8) Uani 1 1 d .
H30 H -0.1933 0.4698 0.4351 0.058 Uiso 1 1 calc R
C31 C -0.1315(2) 0.3630(3) 0.5075(2) 0.0476(8) Uani 1 1 d .
H31 H -0.1773 0.3478 0.5386 0.058 Uiso 1 1 calc R
C32 C -0.0538(2) 0.3120(2) 0.5243(2) 0.0447(8) Uani 1 1 d .
C33 C -0.0404(2) 0.2328(3) 0.5917(2) 0.0682(11) Uani 1 1 d .
H33A H -0.0896 0.2305 0.6232 0.084 Uiso 1 1 calc R
H33B H 0.0100 0.2488 0.6292 0.084 Uiso 1 1 calc R
H33C H -0.0329 0.1682 0.5659 0.084 Uiso 1 1 calc R

loop_
_atom_site_aniso_label
_atom_site_aniso_U_11
_atom_site_aniso_U_22
_atom_site_aniso_U_33
_atom_site_aniso_U_23
_atom_site_aniso_U_13
_atom_site_aniso_U_12
Co1 0.0386(2) 0.0573(3) 0.0468(3) 0.0014(2) 0.0083(2) -0.0033(2)
Co2 0.0416(2) 0.0453(3) 0.0409(2) 0.0053(2) 0.00198(18) 0.0060(2)
Cl1 0.0588(6) 0.0885(8) 0.0811(7) 0.0019(6) -0.0022(5) -0.0241(6)
Cl2 0.0761(7) 0.0979(9) 0.0911(8) -0.0336(7) 0.0268(6) 0.0029(6)
Cl21 0.0753(7) 0.0483(6) 0.0787(7) -0.0032(5) -0.0030(6) 0.0041(5)
Cl22 0.0600(6) 0.0634(6) 0.0494(5) -0.0032(4) -0.0068(4) 0.0056(5)
O1 0.0440(15) 0.111(2) 0.095(2) 0.0143(18) 0.0280(15) 0.0077(16)
O21 0.0748(18) 0.0651(17) 0.0673(17) 0.0278(14) 0.0241(14) 0.0256(15)
N1 0.0421(15) 0.0409(16) 0.0392(14) 0.0018(12) 0.0054(12) -0.0002(12)
N2 0.0433(16) 0.0587(19) 0.0548(18) 0.0010(15) 0.0140(14) -0.0046(14)
N3 0.0443(15) 0.0441(16) 0.0394(15) 0.0010(13) -0.0009(12) -0.0021(13)
N21 0.0401(14) 0.0422(15) 0.0376(14) -0.0006(12) 0.0082(11) 0.0025(12)
N22 0.0534(17) 0.0467(17) 0.0391(15) 0.0053(13) 0.0127(13) 0.0080(14)
N23 0.0377(14) 0.0413(15) 0.0345(14) 0.0015(12) 0.0048(11) 0.0001(12)
C1 0.0397(17) 0.0449(19) 0.0403(17) -0.0025(15) 0.0074(14) -0.0012(15)
C2 0.051(2) 0.059(2) 0.0394(17) 0.0071(16) 0.0006(15) -0.0043(17)
C3 0.061(2) 0.057(2) 0.0428(19) 0.0001(17) 0.0143(17) -0.0055(19)
C4 0.080(3) 0.123(4) 0.058(3) 0.006(3) -0.008(2) -0.039(3)
C5 0.082(3) 0.087(3) 0.104(4) 0.048(3) 0.028(3) 0.025(3)
C6 0.096(3) 0.121(4) 0.050(2) -0.004(3) 0.025(2) -0.005(3)
C7 0.083(3) 0.074(3) 0.077(3) 0.012(2) 0.006(2) -0.023(2)
C8 0.0391(18) 0.0430(19) 0.0455(18) -0.0055(15) -0.0018(15) 0.0019(15)
C9 0.049(2) 0.061(2) 0.051(2) -0.0110(18) 0.0020(17) 0.0141(18)
C10 0.063(2) 0.068(3) 0.061(2) -0.012(2) -0.018(2) 0.029(2)
C11 0.086(3) 0.049(2) 0.047(2) -0.0017(18) -0.010(2) 0.007(2)
C12 0.066(2) 0.046(2) 0.044(2) -0.0020(16) -0.0087(17) -0.0054(18)
C13 0.080(3) 0.094(3) 0.048(2) 0.018(2) 0.002(2) -0.017(3)
C21 0.0433(18) 0.0334(16) 0.0321(15) -0.0013(13) 0.0020(13) 0.0018(14)
C22 0.0415(18) 0.0484(19) 0.0432(18) -0.0032(15) 0.0145(14) 0.0005(15)
C23 0.052(2) 0.051(2) 0.049(2) 0.0038(17) 0.0219(16) 0.0008(17)
C24 0.055(3) 0.186(6) 0.090(4) 0.047(4) -0.011(2) -0.043(3)
C25 0.177(5) 0.062(3) 0.087(3) 0.007(3) 0.072(4) 0.041(3)
C26 0.080(3) 0.057(3) 0.198(6) 0.039(3) 0.049(4) -0.006(3)
C27 0.105(4) 0.150(5) 0.043(2) -0.004(3) 0.014(2) 0.053(3)
C28 0.0356(16) 0.0392(17) 0.0309(15) -0.0035(14) 0.0056(13) 0.0003(13)
C29 0.0436(18) 0.0428(19) 0.0411(18) 0.0009(15) -0.0004(14) 0.0048(15)
C30 0.0366(17) 0.052(2) 0.055(2) -0.0060(17) 0.0045(15) 0.0037(15)
C31 0.0366(17) 0.052(2) 0.055(2) -0.0049(18) 0.0113(15) -0.0089(16)
C32 0.0447(18) 0.047(2) 0.0434(18) 0.0000(15) 0.0070(15) -0.0074(16)
C33 0.060(2) 0.082(3) 0.064(2) 0.026(2) 0.018(2) -0.001(2)

loop_
_atom_type_symbol
_atom_type_description
_atom_type_scat_dispersion_real
_atom_type_scat_dispersion_imag
_atom_type_scat_source
Co Co 0.3494 0.9721 'International Tables Vol C Tables 4.2.6.8 and 6.1.1.4'
Cl Cl 0.1484 0.1585 'International Tables Vol C Tables 4.2.6.8 and 6.1.1.4'
C C 0.0033 0.0016 'International Tables Vol C Tables 4.2.6.8 and 6.1.1.4'
H H 0.0000 0.0000 'International Tables Vol C Tables 4.2.6.8 and 6.1.1.4'
N N 0.0061 0.0033 'International Tables Vol C Tables 4.2.6.8 and 6.1.1.4'
O O 0.0106 0.0060 'International Tables Vol C Tables 4.2.6.8 and 6.1.1.4'

loop_
_geom_angle_atom_site_label_1
_geom_angle_atom_site_label_2
_geom_angle_atom_site_label_3
_geom_angle
N1 Co1 N3 80.92(10)
N1 Co1 Cl1 115.47(8)
N3 Co1 Cl1 109.13(8)
N1 Co1 Cl2 114.57(8)
N3 Co1 Cl2 109.00(8)
Cl1 Co1 Cl2 120.24(5)
N21 Co2 N23 80.85(10)
N21 Co2 Cl21 117.09(8)
N23 Co2 Cl21 112.93(8)
N21 Co2 Cl22 117.03(8)
N23 Co2 Cl22 111.58(7)
Cl21 Co2 Cl22 113.17(4)
C1 N1 C2 110.8(3)
C1 N1 Co1 113.7(2)
C2 N1 Co1 135.4(2)
O1 N2 C1 126.8(3)
O1 N2 C3 123.1(3)
C1 N2 C3 109.8(3)
C12 N3 C8 119.6(3)
C12 N3 Co1 127.3(2)
C8 N3 Co1 113.1(2)
C21 N21 C22 110.8(3)
C21 N21 Co2 113.3(2)
C22 N21 Co2 135.8(2)
O21 N22 C21 126.3(3)
O21 N22 C23 123.0(3)
C21 N22 C23 110.7(3)
C32 N23 C28 119.4(3)
C32 N23 Co2 127.3(2)
C28 N23 Co2 113.28(19)
N1 C1 N2 112.6(3)
N1 C1 C8 120.5(3)
N2 C1 C8 126.9(3)
N1 C2 C5 109.6(3)
N1 C2 C4 104.6(3)
C5 C2 C4 110.7(3)
N1 C2 C3 103.6(3)
C5 C2 C3 115.1(3)
C4 C2 C3 112.4(3)
N2 C3 C6 110.1(3)
N2 C3 C7 105.4(3)
C6 C3 C7 109.9(3)
N2 C3 C2 100.4(3)
C6 C3 C2 116.9(3)
C7 C3 C2 113.1(3)
C2 C4 H4A 109.5
C2 C4 H4B 109.5
H4A C4 H4B 109.5
C2 C4 H4C 109.5
H4A C4 H4C 109.5
H4B C4 H4C 109.5
C2 C5 H5A 109.5
C2 C5 H5B 109.5
H5A C5 H5B 109.5
C2 C5 H5C 109.5
H5A C5 H5C 109.5
H5B C5 H5C 109.5
C3 C6 H6A 109.5
C3 C6 H6B 109.5
H6A C6 H6B 109.5
C3 C6 H6C 109.5
H6A C6 H6C 109.5
H6B C6 H6C 109.5
C3 C7 H7A 109.5
C3 C7 H7B 109.5
H7A C7 H7B 109.5
C3 C7 H7C 109.5
H7A C7 H7C 109.5
H7B C7 H7C 109.5
N3 C8 C9 122.8(3)
N3 C8 C1 111.7(3)
C9 C8 C1 125.5(3)
C8 C9 C10 116.9(4)
C8 C9 H9 121.6
C10 C9 H9 121.6
C11 C10 C9 120.6(3)
C11 C10 H10 119.7
C9 C10 H10 119.7
C10 C11 C12 119.7(4)
C10 C11 H11 120.1
C12 C11 H11 120.1
N3 C12 C11 120.3(4)
N3 C12 C13 117.3(3)
C11 C12 C13 122.4(3)
C12 C13 H13A 109.5
C12 C13 H13B 109.5
H13A C13 H13B 109.5
C12 C13 H13C 109.5
H13A C13 H13C 109.5
H13B C13 H13C 109.5
N21 C21 N22 112.7(3)
N21 C21 C28 120.6(3)
N22 C21 C28 126.6(3)
N21 C22 C24 107.7(3)
N21 C22 C25 105.4(3)
C24 C22 C25 108.6(4)
N21 C22 C23 104.8(2)
C24 C22 C23 115.6(3)
C25 C22 C23 114.0(3)
C26 C23 N22 108.2(3)
C26 C23 C27 110.7(4)
N22 C23 C27 106.4(3)
C26 C23 C22 115.1(3)
N22 C23 C22 100.8(2)
C27 C23 C22 114.4(3)
C22 C24 H24A 109.5
C22 C24 H24B 109.5
H24A C24 H24B 109.5
C22 C24 H24C 109.5
H24A C24 H24C 109.5
H24B C24 H24C 109.5
C22 C25 H25A 109.5
C22 C25 H25B 109.5
H25A C25 H25B 109.5
C22 C25 H25C 109.5
H25A C25 H25C 109.5
H25B C25 H25C 109.5
C23 C26 H26A 109.5
C23 C26 H26B 109.5
H26A C26 H26B 109.5
C23 C26 H26C 109.5
H26A C26 H26C 109.5
H26B C26 H26C 109.5
C23 C27 H27A 109.5
C23 C27 H27B 109.5
H27A C27 H27B 109.5
C23 C27 H27C 109.5
H27A C27 H27C 109.5
H27B C27 H27C 109.5
N23 C28 C29 122.6(3)
N23 C28 C21 111.6(2)
C29 C28 C21 125.8(3)
C28 C29 C30 118.1(3)
C28 C29 H29 120.9
C30 C29 H29 120.9
C31 C30 C29 119.2(3)
C31 C30 H30 120.4
C29 C30 H30 120.4
C30 C31 C32 120.6(3)
C30 C31 H31 119.7
C32 C31 H31 119.7
N23 C32 C31 120.1(3)
N23 C32 C33 117.7(3)
C31 C32 C33 122.2(3)
C32 C33 H33A 109.5
C32 C33 H33B 109.5
H33A C33 H33B 109.5
C32 C33 H33C 109.5
H33A C33 H33C 109.5
H33B C33 H33C 109.5

loop_
_geom_bond_atom_site_label_1
_geom_bond_atom_site_label_2
_geom_bond_distance
Co1 N1 1.985(3)
Co1 N3 2.075(3)
Co1 Cl1 2.2117(11)
Co1 Cl2 2.2149(12)
Co2 N21 1.990(3)
Co2 N23 2.075(2)
Co2 Cl21 2.2028(11)
Co2 Cl22 2.2233(10)
O1 N2 1.257(3)
O21 N22 1.256(3)
N1 C1 1.289(4)
N1 C2 1.484(4)
N2 C1 1.365(4)
N2 C3 1.504(4)
N3 C12 1.333(4)
N3 C8 1.356(4)
N21 C21 1.301(4)
N21 C22 1.486(4)
N22 C21 1.367(4)
N22 C23 1.506(4)
N23 C32 1.338(4)
N23 C28 1.361(4)
C1 C8 1.476(4)
C2 C5 1.508(5)
C2 C4 1.540(5)
C2 C3 1.552(5)
C3 C6 1.511(5)
C3 C7 1.539(5)
C4 H4A 0.9600
C4 H4B 0.9600
C4 H4C 0.9600
C5 H5A 0.9600
C5 H5B 0.9600
C5 H5C 0.9600
C6 H6A 0.9600
C6 H6B 0.9600
C6 H6C 0.9600
C7 H7A 0.9600
C7 H7B 0.9600
C7 H7C 0.9600
C8 C9 1.370(4)
C9 C10 1.393(5)
C9 H9 0.9300
C10 C11 1.361(5)
C10 H10 0.9300
C11 C12 1.388(5)
C11 H11 0.9300
C12 C13 1.489(5)
C13 H13A 0.9600
C13 H13B 0.9600
C13 H13C 0.9600
C21 C28 1.469(4)
C22 C24 1.509(5)
C22 C25 1.524(5)
C22 C23 1.557(5)
C23 C26 1.505(5)
C23 C27 1.510(5)
C24 H24A 0.9600
C24 H24B 0.9600
C24 H24C 0.9600
C25 H25A 0.9600
C25 H25B 0.9600
C25 H25C 0.9600
C26 H26A 0.9600
C26 H26B 0.9600
C26 H26C 0.9600
C27 H27A 0.9600
C27 H27B 0.9600
C27 H27C 0.9600
C28 C29 1.365(4)
C29 C30 1.392(4)
C29 H29 0.9300
C30 C31 1.366(5)
C30 H30 0.9300
C31 C32 1.391(4)
C31 H31 0.9300
C32 C33 1.496(4)
C33 H33A 0.9600
C33 H33B 0.9600
C33 H33C 0.9600

loop_
_geom_torsion_atom_site_label_1
_geom_torsion_atom_site_label_2
_geom_torsion_atom_site_label_3
_geom_torsion_atom_site_label_4
_geom_torsion
N3 Co1 N1 C1 2.8(2)
Cl1 Co1 N1 C1 109.8(2)
Cl2 Co1 N1 C1 -104.0(2)
N3 Co1 N1 C2 -173.7(3)
Cl1 Co1 N1 C2 -66.7(3)
Cl2 Co1 N1 C2 79.5(3)
N1 Co1 N3 C12 179.3(3)
Cl1 Co1 N3 C12 65.3(3)
Cl2 Co1 N3 C12 -67.8(3)
N1 Co1 N3 C8 -2.9(2)
Cl1 Co1 N3 C8 -116.8(2)
Cl2 Co1 N3 C8 110.1(2)
N23 Co2 N21 C21 5.2(2)
Cl21 Co2 N21 C21 116.4(2)
Cl22 Co2 N21 C21 -104.4(2)
N23 Co2 N21 C22 -177.3(3)
Cl21 Co2 N21 C22 -66.2(3)
Cl22 Co2 N21 C22 73.0(3)
N21 Co2 N23 C32 175.9(3)
Cl21 Co2 N23 C32 60.3(3)
Cl22 Co2 N23 C32 -68.5(3)
N21 Co2 N23 C28 -4.1(2)
Cl21 Co2 N23 C28 -119.76(19)
Cl22 Co2 N23 C28 111.43(19)
C2 N1 C1 N2 -5.2(4)
Co1 N1 C1 N2 177.4(2)
C2 N1 C1 C8 175.0(3)
Co1 N1 C1 C8 -2.4(4)
O1 N2 C1 N1 178.9(3)
C3 N2 C1 N1 -6.4(4)
O1 N2 C1 C8 -1.2(6)
C3 N2 C1 C8 173.4(3)
C1 N1 C2 C5 137.2(3)
Co1 N1 C2 C5 -46.2(4)
C1 N1 C2 C4 -104.0(3)
Co1 N1 C2 C4 72.6(4)
C1 N1 C2 C3 13.9(4)
Co1 N1 C2 C3 -169.5(2)
O1 N2 C3 C6 -47.2(5)
C1 N2 C3 C6 137.9(3)
O1 N2 C3 C7 71.3(4)
C1 N2 C3 C7 -103.6(3)
O1 N2 C3 C2 -171.0(3)
C1 N2 C3 C2 14.1(4)
N1 C2 C3 N2 -15.9(3)
C5 C2 C3 N2 -135.5(3)
C4 C2 C3 N2 96.5(3)
N1 C2 C3 C6 -134.9(3)
C5 C2 C3 C6 105.5(4)
C4 C2 C3 C6 -22.5(5)
N1 C2 C3 C7 96.0(3)
C5 C2 C3 C7 -23.6(4)
C4 C2 C3 C7 -151.7(3)
C12 N3 C8 C9 1.6(5)
Co1 N3 C8 C9 -176.4(3)
C12 N3 C8 C1 -179.6(3)
Co1 N3 C8 C1 2.4(3)
N1 C1 C8 N3 -0.1(4)
N2 C1 C8 N3 -179.9(3)
N1 C1 C8 C9 178.7(3)
N2 C1 C8 C9 -1.1(6)
N3 C8 C9 C10 -1.8(5)
C1 C8 C9 C10 179.6(3)
C8 C9 C10 C11 0.7(6)
C9 C10 C11 C12 0.5(6)
C8 N3 C12 C11 -0.3(5)
Co1 N3 C12 C11 177.4(2)
C8 N3 C12 C13 -180.0(3)
Co1 N3 C12 C13 -2.3(5)
C10 C11 C12 N3 -0.8(5)
C10 C11 C12 C13 178.9(4)
C22 N21 C21 N22 -1.9(4)
Co2 N21 C21 N22 176.2(2)
C22 N21 C21 C28 176.1(3)
Co2 N21 C21 C28 -5.8(4)
O21 N22 C21 N21 -176.9(3)
C23 N22 C21 N21 4.0(4)
O21 N22 C21 C28 5.3(5)
C23 N22 C21 C28 -173.9(3)
C21 N21 C22 C24 122.7(4)
Co2 N21 C22 C24 -54.8(4)
C21 N21 C22 C25 -121.4(3)
Co2 N21 C22 C25 61.0(4)
C21 N21 C22 C23 -0.8(3)
Co2 N21 C22 C23 -178.3(2)
O21 N22 C23 C26 55.6(4)
C21 N22 C23 C26 -125.3(3)
O21 N22 C23 C27 -63.5(4)
C21 N22 C23 C27 115.7(3)
O21 N22 C23 C22 176.8(3)
C21 N22 C23 C22 -4.1(3)
N21 C22 C23 C26 119.0(3)
C24 C22 C23 C26 0.7(5)
C25 C22 C23 C26 -126.2(4)
N21 C22 C23 N22 2.8(3)
C24 C22 C23 N22 -115.5(3)
C25 C22 C23 N22 117.6(3)
N21 C22 C23 C27 -111.0(3)
C24 C22 C23 C27 130.7(4)
C25 C22 C23 C27 3.8(5)
C32 N23 C28 C29 0.8(4)
Co2 N23 C28 C29 -179.2(2)
C32 N23 C28 C21 -177.7(3)
Co2 N23 C28 C21 2.3(3)
N21 C21 C28 N23 2.2(4)
N22 C21 C28 N23 179.9(3)
N21 C21 C28 C29 -176.2(3)
N22 C21 C28 C29 1.5(5)
N23 C28 C29 C30 -1.1(5)
C21 C28 C29 C30 177.2(3)
C28 C29 C30 C31 0.4(5)
C29 C30 C31 C32 0.6(5)
C28 N23 C32 C31 0.3(4)
Co2 N23 C32 C31 -179.8(2)
C28 N23 C32 C33 179.7(3)
Co2 N23 C32 C33 -0.4(4)
C30 C31 C32 N23 -1.0(5)
C30 C31 C32 C33 179.6(3)
